data_4512085
loop_
_publ_author_name
'Knorr, Michael'
'Khatyr, Abderrahim'
'Dini Aleo, Ahmed'
'El Yaagoubi, Anass'
'Strohmann, Carsten'
'Kubicki, Marek M.'
'Rousselin, Yoann'
'Aly, Shawkat M.'
'Fortin, Daniel'
'Lapprand, Antony'
'Harvey, Pierre D.'

_publ_section_title
;
 Copper(I) Halides (X = Br, I) Coordinated to Bis(arylthio)methane
 Ligands: Aryl Substitution and Halide Effects on the Dimensionality,
 Cluster Size, and Luminescence Properties of the Coordination Polymers
;
_journal_issue 11
_journal_name_full 'Crystal Growth &amp; Design'
_journal_page_first 5373
_journal_paper_doi 10.1021/cg500905z
_journal_volume 14
_journal_year 2014
_chemical_formula_moiety 'C13 H12 Cu2 I2 S2'
_chemical_formula_sum 'C13 H12 Cu2 I2 S2'
_chemical_formula_weight 613.23
_chemical_name_systematic
;
 ?
;
_space_group_IT_number 15
_symmetry_cell_setting monoclinic
_symmetry_space_group_name_Hall '-C 2yc'
_symmetry_space_group_name_H-M 'C 1 2/c 1'
_atom_sites_solution_hydrogens geom
_atom_sites_solution_primary direct
_atom_sites_solution_secondary difmap
_audit_creation_method SHELXL-97
_cell_angle_alpha 90.00
_cell_angle_beta 119.5360(10)
_cell_angle_gamma 90.00
_cell_formula_units_Z 8
_cell_length_a 20.9419(4)
_cell_length_b 11.6698(3)
_cell_length_c 15.5977(4)
_cell_measurement_reflns_used 3943
_cell_measurement_temperature 155(2)
_cell_measurement_theta_max 27.485
_cell_measurement_theta_min 0.998
_cell_volume 3316.52(14)
_computing_cell_refinement 'HKL Scalepack (Otwinowski & Minor 1997)'
_computing_data_collection 'Collect (Bruker AXS BV, 1997-2004)'
_computing_data_reduction 'HKL Denzo and Scalepack (Otwinowski & Minor 1997)'
_computing_molecular_graphics 'ORTEP3 (Farrugia,1997)'
_computing_publication_material 'WinGX publication routines (Farrugia, 1999)'
_computing_structure_refinement 'SHELXL-97 (Sheldrick, 1997)'
_computing_structure_solution 'SUPERFLIP (Palatinus et al., 2007)'
_diffrn_ambient_temperature 155(2)
_diffrn_measured_fraction_theta_full 0.999
_diffrn_measured_fraction_theta_max 0.999
_diffrn_measurement_device_type 'Bruker-Nonius Kappa APEX II'
_diffrn_measurement_method 'CCD rotation images, thick slices'
_diffrn_radiation_monochromator graphite
_diffrn_radiation_source 'fine-focus sealed tube'
_diffrn_radiation_type MoK\a
_diffrn_radiation_wavelength 0.71073
_diffrn_reflns_av_R_equivalents 0.0491
_diffrn_reflns_av_sigmaI/netI 0.0286
_diffrn_reflns_limit_h_max 27
_diffrn_reflns_limit_h_min -27
_diffrn_reflns_limit_k_max 15
_diffrn_reflns_limit_k_min -15
_diffrn_reflns_limit_l_max 20
_diffrn_reflns_limit_l_min -20
_diffrn_reflns_number 18080
_diffrn_reflns_theta_full 27.48
_diffrn_reflns_theta_max 27.48
_diffrn_reflns_theta_min 2.72
_exptl_absorpt_coefficient_mu 6.523
_exptl_absorpt_correction_T_max 0.4516
_exptl_absorpt_correction_T_min 0.2214
_exptl_absorpt_correction_type multi-scan
_exptl_absorpt_process_details 'R.H. Blessing, Acta Cryst. (1995), a51, 33-38'
_exptl_crystal_colour colourless
_exptl_crystal_density_diffrn 2.456
_exptl_crystal_density_method 'not measured'
_exptl_crystal_description Prism
_exptl_crystal_F_000 2288
_exptl_crystal_size_max 0.25
_exptl_crystal_size_mid 0.10
_exptl_crystal_size_min 0.08
_refine_diff_density_max 0.783
_refine_diff_density_min -0.941
_refine_diff_density_rms 0.148
_refine_ls_extinction_method none
_refine_ls_goodness_of_fit_ref 1.093
_refine_ls_hydrogen_treatment noref
_refine_ls_matrix_type full
_refine_ls_number_parameters 172
_refine_ls_number_reflns 3804
_refine_ls_number_restraints 0
_refine_ls_restrained_S_all 1.093
_refine_ls_R_factor_all 0.0293
_refine_ls_R_factor_gt 0.0260
_refine_ls_shift/su_max 0.000
_refine_ls_shift/su_mean 0.000
_refine_ls_structure_factor_coef Fsqd
_refine_ls_weighting_details 'calc w=1/[\s^2^(Fo^2^)+(0.0207P)^2^+16.4669P] where P=(Fo^2^+2Fc^2^)/3'
_refine_ls_weighting_scheme calc
_refine_ls_wR_factor_gt 0.0574
_refine_ls_wR_factor_ref 0.0590
_reflns_number_gt 3525
_reflns_number_total 3804
_reflns_threshold_expression >2sigma(I)
_cod_data_source_file cg500905z_si_002.cif
_cod_data_source_block 12mk2105_155k_1A
_cod_depositor_comments 'Adding full bibliography for 4512075--4512092.cif.'
_cod_original_sg_symbol_H-M 'C 2/c'
_cod_database_code 4512085

loop_
_symmetry_equiv_pos_as_xyz
'x, y, z'
'-x, y, -z+1/2'
'x+1/2, y+1/2, z'
'-x+1/2, y+1/2, -z+1/2'
'-x, -y, -z'
'x, -y, z-1/2'
'-x+1/2, -y+1/2, -z'
'x+1/2, -y+1/2, z-1/2'

loop_
_atom_site_label
_atom_site_type_symbol
_atom_site_fract_x
_atom_site_fract_y
_atom_site_fract_z
_atom_site_U_iso_or_equiv
_atom_site_adp_type
_atom_site_occupancy
_atom_site_symmetry_multiplicity
_atom_site_calc_flag
_atom_site_refinement_flags
C1 C 0.2163(2) -0.3374(4) 0.2937(3) 0.0270(8) Uani 1 1 d .
H1 H 0.2531 -0.2816 0.3288 0.032 Uiso 1 1 calc R
C2 C 0.2293(3) -0.4524(4) 0.3195(3) 0.0353(10) Uani 1 1 d .
H2 H 0.2751 -0.4748 0.3738 0.042 Uiso 1 1 calc R
C3 C 0.1775(3) -0.5337(4) 0.2682(3) 0.0360(10) Uani 1 1 d .
H3 H 0.1875 -0.6122 0.2860 0.043 Uiso 1 1 calc R
C4 C 0.1099(2) -0.5013(4) 0.1898(3) 0.0357(10) Uani 1 1 d .
H4 H 0.0739 -0.5579 0.1538 0.043 Uiso 1 1 calc R
C5 C 0.0947(2) -0.3867(4) 0.1639(3) 0.0276(8) Uani 1 1 d .
H5 H 0.0480 -0.3644 0.1116 0.033 Uiso 1 1 calc R
C6 C 0.14835(19) -0.3050(3) 0.2153(2) 0.0192(7) Uani 1 1 d .
C7 C -0.08580(18) 0.1479(3) -0.0556(2) 0.0174(7) Uani 1 1 d .
H7A H -0.0473 0.2077 -0.0308 0.021 Uiso 1 1 calc R
H7B H -0.0608 0.0726 -0.0367 0.021 Uiso 1 1 calc R
C8 C -0.14860(19) 0.3167(3) 0.0082(2) 0.0174(6) Uani 1 1 d .
C9 C -0.2143(2) 0.3650(3) -0.0629(3) 0.0226(7) Uani 1 1 d .
H9 H -0.2525 0.3180 -0.1101 0.027 Uiso 1 1 calc R
C10 C -0.2234(2) 0.4832(3) -0.0640(3) 0.0292(8) Uani 1 1 d .
H10 H -0.2678 0.5171 -0.1126 0.035 Uiso 1 1 calc R
C11 C -0.1683(2) 0.5514(4) 0.0051(3) 0.0324(9) Uani 1 1 d .
H11 H -0.1748 0.6321 0.0037 0.039 Uiso 1 1 calc R
C12 C -0.1032(2) 0.5022(4) 0.0767(3) 0.0315(9) Uani 1 1 d .
H12 H -0.0654 0.5493 0.1246 0.038 Uiso 1 1 calc R
C13 C -0.0935(2) 0.3843(3) 0.0784(3) 0.0254(8) Uani 1 1 d .
H13 H -0.0493 0.3504 0.1275 0.030 Uiso 1 1 calc R
Cu1 Cu 0.05239(2) -0.07875(4) 0.22669(3) 0.02209(10) Uani 1 1 d .
Cu2 Cu -0.05578(2) 0.09059(4) 0.15762(3) 0.02164(10) Uani 1 1 d .
I1 I 0.081507(12) 0.145275(19) 0.199199(15) 0.01813(7) Uani 1 1 d .
I2 I -0.083925(12) -0.135040(19) 0.093114(16) 0.02000(7) Uani 1 1 d .
S1 S 0.13648(5) -0.15623(7) 0.18873(6) 0.01771(17) Uani 1 1 d .
S2 S -0.13947(4) 0.16489(7) 0.00633(6) 0.01649(16) Uani 1 1 d .

loop_
_atom_site_aniso_label
_atom_site_aniso_U_11
_atom_site_aniso_U_22
_atom_site_aniso_U_33
_atom_site_aniso_U_23
_atom_site_aniso_U_13
_atom_site_aniso_U_12
C1 0.027(2) 0.029(2) 0.0202(17) 0.0014(15) 0.0081(16) 0.0050(16)
C2 0.039(2) 0.035(2) 0.030(2) 0.0122(18) 0.0153(19) 0.0180(19)
C3 0.050(3) 0.020(2) 0.048(3) 0.0094(18) 0.031(2) 0.0072(19)
C4 0.035(2) 0.026(2) 0.050(3) 0.0014(19) 0.024(2) -0.0046(18)
C5 0.0218(18) 0.026(2) 0.032(2) 0.0052(16) 0.0117(17) 0.0010(15)
C6 0.0226(17) 0.0213(18) 0.0179(15) 0.0039(13) 0.0132(14) 0.0063(14)
C7 0.0190(16) 0.0236(19) 0.0114(15) 0.0049(12) 0.0089(13) 0.0067(13)
C8 0.0223(17) 0.0131(16) 0.0208(16) -0.0011(13) 0.0137(14) 0.0000(13)
C9 0.0212(18) 0.0258(19) 0.0222(17) -0.0015(14) 0.0117(15) 0.0012(15)
C10 0.028(2) 0.025(2) 0.037(2) 0.0071(17) 0.0174(17) 0.0089(16)
C11 0.040(2) 0.0189(19) 0.045(2) 0.0006(17) 0.026(2) 0.0005(17)
C12 0.033(2) 0.025(2) 0.035(2) -0.0094(17) 0.0154(18) -0.0046(17)
C13 0.0230(18) 0.028(2) 0.0209(17) -0.0023(15) 0.0074(15) -0.0009(16)
Cu1 0.0250(2) 0.0249(2) 0.0192(2) -0.00184(17) 0.01312(18) 0.00316(18)
Cu2 0.0243(2) 0.0245(2) 0.01549(19) 0.00407(17) 0.00929(17) 0.00240(18)
I1 0.01887(12) 0.01876(12) 0.01753(11) 0.00196(8) 0.00956(9) -0.00096(8)
I2 0.02334(12) 0.01887(12) 0.01615(11) -0.00373(8) 0.00847(9) -0.00261(9)
S1 0.0206(4) 0.0181(4) 0.0147(4) 0.0010(3) 0.0089(3) 0.0022(3)
S2 0.0187(4) 0.0172(4) 0.0145(4) -0.0001(3) 0.0089(3) 0.0003(3)

loop_
_atom_type_symbol
_atom_type_description
_atom_type_scat_dispersion_real
_atom_type_scat_dispersion_imag
_atom_type_scat_source
C C 0.0033 0.0016 'International Tables Vol C Tables 4.2.6.8 and 6.1.1.4'
H H 0.0000 0.0000 'International Tables Vol C Tables 4.2.6.8 and 6.1.1.4'
Cu Cu 0.3201 1.2651 'International Tables Vol C Tables 4.2.6.8 and 6.1.1.4'
I I -0.4742 1.8119 'International Tables Vol C Tables 4.2.6.8 and 6.1.1.4'
S S 0.1246 0.1234 'International Tables Vol C Tables 4.2.6.8 and 6.1.1.4'

loop_
_geom_angle_atom_site_label_1
_geom_angle_atom_site_label_2
_geom_angle_atom_site_label_3
_geom_angle
_geom_angle_site_symmetry_1
_geom_angle_site_symmetry_3
C2 C1 C6 119.1(4) . .
C2 C1 H1 120.5 . .
C6 C1 H1 120.5 . .
C3 C2 C1 121.0(4) . .
C3 C2 H2 119.5 . .
C1 C2 H2 119.5 . .
C2 C3 C4 119.8(4) . .
C2 C3 H3 120.1 . .
C4 C3 H3 120.1 . .
C5 C4 C3 120.4(4) . .
C5 C4 H4 119.8 . .
C3 C4 H4 119.8 . .
C4 C5 C6 119.3(4) . .
C4 C5 H5 120.4 . .
C6 C5 H5 120.4 . .
C5 C6 C1 120.4(4) . .
C5 C6 S1 123.8(3) . .
C1 C6 S1 115.8(3) . .
S1 C7 S2 115.93(18) 5 .
S1 C7 H7A 108.3 5 .
S2 C7 H7A 108.3 . .
S1 C7 H7B 108.3 5 .
S2 C7 H7B 108.3 . .
H7A C7 H7B 107.4 . .
C13 C8 C9 120.8(3) . .
C13 C8 S2 121.7(3) . .
C9 C8 S2 117.5(3) . .
C10 C9 C8 119.1(4) . .
C10 C9 H9 120.5 . .
C8 C9 H9 120.5 . .
C11 C10 C9 120.4(4) . .
C11 C10 H10 119.8 . .
C9 C10 H10 119.8 . .
C10 C11 C12 120.1(4) . .
C10 C11 H11 120.0 . .
C12 C11 H11 120.0 . .
C13 C12 C11 120.0(4) . .
C13 C12 H12 120.0 . .
C11 C12 H12 120.0 . .
C8 C13 C12 119.6(4) . .
C8 C13 H13 120.2 . .
C12 C13 H13 120.2 . .
S1 Cu1 Cu1 156.87(2) . 2
S1 Cu1 I2 110.81(3) . 2
Cu1 Cu1 I2 60.622(16) 2 2
S1 Cu1 Cu2 134.44(3) . 2
Cu1 Cu1 Cu2 63.783(15) 2 2
I2 Cu1 Cu2 63.349(14) 2 2
S1 Cu1 I2 111.33(3) . .
Cu1 Cu1 I2 59.764(17) 2 .
I2 Cu1 I2 112.486(17) 2 .
Cu2 Cu1 I2 112.071(19) 2 .
S1 Cu1 I1 94.38(3) . .
Cu1 Cu1 I1 108.704(10) 2 .
I2 Cu1 I1 116.281(17) 2 .
Cu2 Cu1 I1 57.817(14) 2 .
I2 Cu1 I1 110.243(17) . .
S1 Cu1 Cu2 139.21(3) . .
Cu1 Cu1 Cu2 58.516(15) 2 .
I2 Cu1 Cu2 108.501(17) 2 .
Cu2 Cu1 Cu2 58.65(2) 2 .
I2 Cu1 Cu2 61.217(15) . .
I1 Cu1 Cu2 57.991(14) . .
S2 Cu2 I1 114.13(3) . 2
S2 Cu2 Cu1 136.74(3) . 2
I1 Cu2 Cu1 63.240(14) 2 2
S2 Cu2 Cu2 157.56(2) . 2
I1 Cu2 Cu2 61.204(16) 2 2
Cu1 Cu2 Cu2 63.256(15) 2 2
S2 Cu2 I1 109.87(3) . .
I1 Cu2 I1 112.360(17) 2 .
Cu1 Cu2 I1 110.189(18) 2 .
Cu2 Cu2 I1 58.518(17) 2 .
S2 Cu2 I2 93.86(3) . .
I1 Cu2 I2 116.334(17) 2 .
Cu1 Cu2 I2 57.985(14) 2 .
Cu2 Cu2 I2 107.921(10) 2 .
I1 Cu2 I2 108.823(17) . .
S2 Cu2 Cu1 136.40(3) . .
I1 Cu2 Cu1 108.184(17) 2 .
Cu1 Cu2 Cu1 57.70(2) 2 .
Cu2 Cu2 Cu1 58.090(15) 2 .
I1 Cu2 Cu1 60.526(14) . .
I2 Cu2 Cu1 56.999(14) . .
Cu2 I1 Cu2 60.278(17) 2 .
Cu2 I1 Cu1 58.943(14) 2 .
Cu2 I1 Cu1 61.483(14) . .
Cu1 I2 Cu1 59.614(17) 2 .
Cu1 I2 Cu2 58.666(14) 2 .
Cu1 I2 Cu2 61.784(14) . .
C6 S1 C7 104.84(16) . 5
C6 S1 Cu1 111.18(11) . .
C7 S1 Cu1 100.58(11) 5 .
C8 S2 C7 102.50(16) . .
C8 S2 Cu2 112.97(12) . .
C7 S2 Cu2 98.38(11) . .

loop_
_geom_bond_atom_site_label_1
_geom_bond_atom_site_label_2
_geom_bond_distance
_geom_bond_site_symmetry_2
C1 C2 1.389(6) .
C1 C6 1.395(5) .
C1 H1 0.9500 .
C2 C3 1.365(7) .
C2 H2 0.9500 .
C3 C4 1.391(6) .
C3 H3 0.9500 .
C4 C5 1.388(6) .
C4 H4 0.9500 .
C5 C6 1.388(5) .
C5 H5 0.9500 .
C6 S1 1.774(4) .
C7 S1 1.810(3) 5
C7 S2 1.818(3) .
C7 H7A 0.9900 .
C7 H7B 0.9900 .
C8 C13 1.381(5) .
C8 C9 1.392(5) .
C8 S2 1.784(3) .
C9 C10 1.391(5) .
C9 H9 0.9500 .
C10 C11 1.378(6) .
C10 H10 0.9500 .
C11 C12 1.391(6) .
C11 H11 0.9500 .
C12 C13 1.389(6) .
C12 H12 0.9500 .
C13 H13 0.9500 .
Cu1 S1 2.3017(9) .
Cu1 Cu1 2.6299(9) 2
Cu1 I2 2.6339(5) 2
Cu1 Cu2 2.6532(6) 2
Cu1 I2 2.6566(5) .
Cu1 I1 2.7655(5) .
Cu1 Cu2 2.7912(6) .
Cu2 S2 2.3053(9) .
Cu2 I1 2.6213(5) 2
Cu2 Cu1 2.6532(6) 2
Cu2 Cu2 2.6694(9) 2
Cu2 I1 2.6937(5) .
Cu2 I2 2.7763(5) .
I1 Cu2 2.6213(5) 2
I2 Cu1 2.6339(5) 2
S1 C7 1.810(3) 5
